data_4117410
loop_
_publ_author_name
'Sergey V. Pronin'
'M. Greg Tabor'
'Daniel J. Jansen'
'Ryan A. Shenvi'

_publ_section_title
;
 A Stereoselective Hydroamination Transform To Access Polysubstituted
 Indolizidines
;
_journal_name_full 'Journal of the American Chemical Society'
_journal_page_first 2012
_journal_page_last 2015
_journal_paper_doi 10.1021/ja211090n
_journal_volume 134
_journal_year 2012
_chemical_formula_moiety 'C15 H30 N, C6 H2 N3 O7'
_chemical_formula_sum 'C21 H32 N4 O7'
_chemical_formula_weight 452.51
_chemical_name_systematic
; 
 ? 
;
_space_group_IT_number 14
_symmetry_cell_setting monoclinic
_symmetry_space_group_name_Hall '-P 2yn'
_symmetry_space_group_name_H-M 'P 1 21/n 1'
_atom_sites_solution_hydrogens geom
_atom_sites_solution_primary direct
_atom_sites_solution_secondary difmap
_audit_creation_method SHELXL-97
_cell_angle_alpha 90.00
_cell_angle_beta 90.740(4)
_cell_angle_gamma 90.00
_cell_formula_units_Z 4
_cell_length_a 7.9857(8)
_cell_length_b 18.1370(19)
_cell_length_c 15.7831(15)
_cell_measurement_reflns_used 4037
_cell_measurement_temperature 120(2)
_cell_measurement_theta_max 26.21
_cell_measurement_theta_min 2.59
_cell_volume 2285.8(4)
_computing_cell_refinement 'Bruker SAINT'
_computing_data_collection 'Bruker APEX2'
_computing_data_reduction 'Bruker SAINT'
_computing_molecular_graphics 'Bruker SHELXTL'
_computing_publication_material 'Bruker SHELXTL'
_computing_structure_refinement 'SHELXL-97 (Sheldrick, 2008)'
_computing_structure_solution 'SHELXS-97 (Sheldrick, 2008)'
_diffrn_ambient_temperature 120(2)
_diffrn_measured_fraction_theta_full 0.997
_diffrn_measured_fraction_theta_max 0.994
_diffrn_measurement_device_type 'Bruker APEX-II CCD'
_diffrn_measurement_method '\f and \w scans'
_diffrn_radiation_monochromator graphite
_diffrn_radiation_source 'fine-focus sealed tube'
_diffrn_radiation_type MoK\a
_diffrn_radiation_wavelength 0.71073
_diffrn_reflns_av_R_equivalents 0.0275
_diffrn_reflns_av_sigmaI/netI 0.0399
_diffrn_reflns_limit_h_max 9
_diffrn_reflns_limit_h_min -9
_diffrn_reflns_limit_k_max 22
_diffrn_reflns_limit_k_min -20
_diffrn_reflns_limit_l_max 13
_diffrn_reflns_limit_l_min -19
_diffrn_reflns_number 11838
_diffrn_reflns_theta_full 25.00
_diffrn_reflns_theta_max 26.38
_diffrn_reflns_theta_min 1.71
_exptl_absorpt_coefficient_mu 0.099
_exptl_absorpt_correction_T_max 0.9892
_exptl_absorpt_correction_T_min 0.9756
_exptl_absorpt_correction_type multi-scan
_exptl_absorpt_process_details SADABS
_exptl_crystal_colour Orange
_exptl_crystal_density_diffrn 1.315
_exptl_crystal_description Block
_exptl_crystal_F_000 968
_exptl_crystal_size_max 0.25
_exptl_crystal_size_mid 0.15
_exptl_crystal_size_min 0.11
_refine_diff_density_max 0.316
_refine_diff_density_min -0.404
_refine_diff_density_rms 0.051
_refine_ls_extinction_method none
_refine_ls_goodness_of_fit_ref 1.034
_refine_ls_hydrogen_treatment constr
_refine_ls_matrix_type full
_refine_ls_number_parameters 299
_refine_ls_number_reflns 4647
_refine_ls_number_restraints 0
_refine_ls_restrained_S_all 1.034
_refine_ls_R_factor_all 0.0789
_refine_ls_R_factor_gt 0.0531
_refine_ls_shift/su_max 0.001
_refine_ls_shift/su_mean 0.000
_refine_ls_structure_factor_coef Fsqd
_refine_ls_weighting_details 'calc w=1/[\s^2^(Fo^2^)+(0.0819P)^2^+0.8936P] where P=(Fo^2^+2Fc^2^)/3'
_refine_ls_weighting_scheme calc
_refine_ls_wR_factor_gt 0.1421
_refine_ls_wR_factor_ref 0.1597
_reflns_number_gt 3284
_reflns_number_total 4647
_reflns_threshold_expression >2sigma(I)
_cod_data_source_file ja211090n_si_003.cif
_cod_data_source_block shenvi04
_cod_database_code 4117410

loop_
_symmetry_equiv_pos_as_xyz
'x, y, z'
'-x+1/2, y+1/2, -z+1/2'
'-x, -y, -z'
'x-1/2, -y-1/2, z-1/2'

loop_
_atom_site_label
_atom_site_type_symbol
_atom_site_fract_x
_atom_site_fract_y
_atom_site_fract_z
_atom_site_U_iso_or_equiv
_atom_site_adp_type
_atom_site_occupancy
_atom_site_symmetry_multiplicity
_atom_site_calc_flag
_atom_site_refinement_flags
_atom_site_disorder_assembly
_atom_site_disorder_group
O1 O 0.64378(17) 0.10270(8) 0.88070(9) 0.0275(3) Uani 1 1 d . . .
O2 O 0.4172(2) 0.19139(9) 0.95707(10) 0.0399(4) Uani 1 1 d . . .
O3 O 0.4865(2) 0.21711(9) 1.08642(12) 0.0493(5) Uani 1 1 d . . .
O4 O 0.6193(2) 0.00903(10) 1.26172(10) 0.0461(5) Uani 1 1 d . . .
O5 O 0.74918(19) -0.08488(9) 1.20863(10) 0.0359(4) Uani 1 1 d . . .
O6 O 0.8104(2) -0.09725(9) 0.90092(10) 0.0395(4) Uani 1 1 d . . .
O7 O 0.90688(19) 0.00602(9) 0.85303(10) 0.0356(4) Uani 1 1 d . . .
N2 N 0.4913(2) 0.17721(10) 1.02332(12) 0.0310(4) Uani 1 1 d . . .
N3 N 0.6838(2) -0.02364(10) 1.20237(11) 0.0308(4) Uani 1 1 d . . .
N4 N 0.8261(2) -0.02988(10) 0.90386(10) 0.0261(4) Uani 1 1 d . . .
C16 C 0.6574(2) 0.07679(11) 0.95403(12) 0.0221(4) Uani 1 1 d . . .
C17 C 0.5868(2) 0.10880(11) 1.02981(13) 0.0241(4) Uani 1 1 d . . .
C18 C 0.5990(2) 0.07780(11) 1.10909(13) 0.0248(4) Uani 1 1 d . . .
H18 H 0.5522 0.1022 1.1565 0.030 Uiso 1 1 calc R . .
C19 C 0.6794(2) 0.01128(11) 1.11946(12) 0.0240(4) Uani 1 1 d . . .
C20 C 0.7523(2) -0.02424(11) 1.05133(12) 0.0237(4) Uani 1 1 d . . .
H20 H 0.8058 -0.0707 1.0585 0.028 Uiso 1 1 calc R . .
C21 C 0.7454(2) 0.00918(11) 0.97367(12) 0.0221(4) Uani 1 1 d . . .
N1 N 0.7784(2) 0.20606(10) 0.77427(12) 0.0332(4) Uani 1 1 d . A .
H1 H 0.7323 0.1773 0.8169 0.040 Uiso 1 1 calc R . .
C1 C 0.8948(3) 0.15801(14) 0.72544(15) 0.0379(6) Uani 1 1 d . . .
H1AA H 0.9383 0.1176 0.7618 0.046 Uiso 0.659(5) 1 calc PR A 1
H1AB H 0.9907 0.1871 0.7047 0.046 Uiso 0.659(5) 1 calc PR A 1
H1BC H 0.9738 0.1313 0.7633 0.046 Uiso 0.341(5) 1 calc PR A 2
H1BD H 0.9584 0.1865 0.6832 0.046 Uiso 0.341(5) 1 calc PR A 2
C2 C 0.7911(6) 0.1259(3) 0.6492(3) 0.0457(10) Uani 0.659(5) 1 d P A 1
H2 H 0.8286 0.1518 0.5968 0.055 Uiso 0.659(5) 1 calc PR A 1
C2B C 0.7681(13) 0.1055(6) 0.6829(6) 0.0457(10) Uani 0.341(5) 1 d P A 2
H2B H 0.7432 0.0627 0.7207 0.055 Uiso 0.341(5) 1 calc PR A 2
C3 C 0.6112(3) 0.15200(16) 0.66746(16) 0.0475(7) Uani 1 1 d . . .
H3AA H 0.5460 0.1589 0.6143 0.057 Uiso 0.659(5) 1 calc PR A 1
H3AB H 0.5520 0.1164 0.7041 0.057 Uiso 0.659(5) 1 calc PR A 1
H3BC H 0.5115 0.1267 0.6902 0.057 Uiso 0.341(5) 1 calc PR A 2
H3BD H 0.5933 0.1603 0.6060 0.057 Uiso 0.341(5) 1 calc PR A 2
C4 C 0.6394(3) 0.22555(15) 0.71314(15) 0.0407(6) Uani 1 1 d . A .
H4 H 0.6835 0.2620 0.6714 0.049 Uiso 1 1 calc R . .
C5 C 0.4940(3) 0.26007(15) 0.75805(15) 0.0428(6) Uani 1 1 d . . .
H5 H 0.4498 0.2242 0.8003 0.051 Uiso 1 1 calc R A .
C6 C 0.5593(3) 0.32865(16) 0.80510(18) 0.0497(7) Uani 1 1 d . A .
H6A H 0.5909 0.3666 0.7632 0.060 Uiso 1 1 calc R . .
H6B H 0.4686 0.3492 0.8402 0.060 Uiso 1 1 calc R . .
C7 C 0.7109(3) 0.31142(15) 0.86194(16) 0.0415(6) Uani 1 1 d . . .
H7A H 0.7528 0.3580 0.8872 0.050 Uiso 1 1 calc R A .
H7B H 0.6746 0.2792 0.9089 0.050 Uiso 1 1 calc R . .
C8 C 0.8533(3) 0.27397(12) 0.81583(15) 0.0346(5) Uani 1 1 d . A .
H8 H 0.8888 0.3079 0.7694 0.042 Uiso 1 1 calc R . .
C9 C 0.8112(7) 0.0453(3) 0.6348(4) 0.0639(14) Uani 0.659(5) 1 d P A 1
H9 H 0.7805 0.0185 0.6878 0.077 Uiso 0.659(5) 1 calc PR A 1
C9B C 0.8427(14) 0.0789(7) 0.5985(8) 0.0639(14) Uani 0.341(5) 1 d P A 2
H9B H 0.8659 0.1198 0.5579 0.077 Uiso 0.341(5) 1 calc PR A 2
C10 C 0.9923(6) 0.0309(3) 0.6165(3) 0.1087(16) Uani 1 1 d . . .
H10A H 1.0249 0.0587 0.5661 0.163 Uiso 0.659(5) 1 calc PR A 1
H10B H 1.0089 -0.0219 0.6065 0.163 Uiso 0.659(5) 1 calc PR A 1
H10C H 1.0614 0.0466 0.6650 0.163 Uiso 0.659(5) 1 calc PR A 1
H10D H 0.9627 -0.0069 0.6581 0.163 Uiso 0.341(5) 1 calc PR A 2
H10E H 1.0841 0.0612 0.6392 0.163 Uiso 0.341(5) 1 calc PR A 2
H10F H 1.0278 0.0071 0.5640 0.163 Uiso 0.341(5) 1 calc PR A 2
C11 C 0.6976(6) 0.0199(2) 0.5635(3) 0.0977(14) Uani 1 1 d . . .
H11A H 0.5809 0.0299 0.5780 0.147 Uiso 0.659(5) 1 calc PR A 1
H11B H 0.7125 -0.0332 0.5547 0.147 Uiso 0.659(5) 1 calc PR A 1
H11C H 0.7257 0.0463 0.5115 0.147 Uiso 0.659(5) 1 calc PR A 1
H11D H 0.7360 -0.0035 0.5113 0.147 Uiso 0.341(5) 1 calc PR A 2
H11E H 0.5929 0.0464 0.5521 0.147 Uiso 0.341(5) 1 calc PR A 2
H11F H 0.6787 -0.0180 0.6066 0.147 Uiso 0.341(5) 1 calc PR A 2
C12 C 0.3543(3) 0.2802(2) 0.69587(19) 0.0604(9) Uani 1 1 d . A .
H12A H 0.2617 0.3029 0.7266 0.091 Uiso 1 1 calc R . .
H12B H 0.3144 0.2356 0.6670 0.091 Uiso 1 1 calc R . .
H12C H 0.3969 0.3151 0.6539 0.091 Uiso 1 1 calc R . .
C13 C 1.0088(3) 0.25744(12) 0.87033(14) 0.0335(5) Uani 1 1 d . . .
H13 H 1.0920 0.2328 0.8329 0.040 Uiso 1 1 calc R A .
C14 C 0.9779(3) 0.20591(14) 0.94465(15) 0.0393(6) Uani 1 1 d . A .
H14A H 0.8928 0.2273 0.9814 0.059 Uiso 1 1 calc R . .
H14B H 1.0824 0.1991 0.9770 0.059 Uiso 1 1 calc R . .
H14C H 0.9387 0.1581 0.9234 0.059 Uiso 1 1 calc R . .
C15 C 1.0880(3) 0.32923(14) 0.90146(17) 0.0422(6) Uani 1 1 d . A .
H15A H 1.1003 0.3632 0.8536 0.063 Uiso 1 1 calc R . .
H15B H 1.1984 0.3189 0.9266 0.063 Uiso 1 1 calc R . .
H15C H 1.0162 0.3518 0.9442 0.063 Uiso 1 1 calc R . .

loop_
_atom_site_aniso_label
_atom_site_aniso_U_11
_atom_site_aniso_U_22
_atom_site_aniso_U_33
_atom_site_aniso_U_23
_atom_site_aniso_U_13
_atom_site_aniso_U_12
O1 0.0259(7) 0.0301(8) 0.0266(7) 0.0054(6) -0.0011(6) -0.0023(6)
O2 0.0402(9) 0.0390(10) 0.0404(9) 0.0110(8) 0.0003(7) 0.0120(7)
O3 0.0571(11) 0.0349(10) 0.0557(11) -0.0186(9) -0.0092(9) 0.0119(8)
O4 0.0642(12) 0.0504(11) 0.0238(8) -0.0022(8) 0.0055(8) 0.0027(9)
O5 0.0350(9) 0.0397(10) 0.0329(8) 0.0111(7) -0.0049(7) 0.0015(7)
O6 0.0512(10) 0.0271(9) 0.0404(9) -0.0043(7) 0.0111(8) 0.0037(7)
O7 0.0306(8) 0.0429(10) 0.0336(8) 0.0027(7) 0.0101(7) -0.0010(7)
N2 0.0282(9) 0.0246(10) 0.0401(11) -0.0001(8) 0.0018(8) 0.0003(7)
N3 0.0305(10) 0.0366(11) 0.0251(9) 0.0009(8) -0.0036(7) -0.0036(8)
N4 0.0232(9) 0.0297(10) 0.0255(9) 0.0004(8) 0.0004(7) 0.0024(7)
C16 0.0168(9) 0.0230(10) 0.0265(10) 0.0009(8) -0.0015(7) -0.0063(8)
C17 0.0188(9) 0.0208(11) 0.0326(11) -0.0016(8) -0.0019(8) -0.0023(8)
C18 0.0216(10) 0.0269(11) 0.0259(10) -0.0060(9) -0.0003(8) -0.0061(8)
C19 0.0214(10) 0.0282(11) 0.0225(10) 0.0018(8) -0.0040(8) -0.0059(8)
C20 0.0192(9) 0.0232(10) 0.0284(10) 0.0004(8) -0.0037(8) -0.0021(8)
C21 0.0184(9) 0.0243(11) 0.0235(10) -0.0024(8) -0.0001(7) -0.0034(8)
N1 0.0291(10) 0.0354(11) 0.0352(10) 0.0124(8) -0.0026(8) -0.0014(8)
C1 0.0348(12) 0.0394(14) 0.0395(13) 0.0070(11) -0.0045(10) -0.0007(10)
C2 0.054(2) 0.046(3) 0.037(3) 0.006(2) -0.009(2) -0.0153(19)
C2B 0.054(2) 0.046(3) 0.037(3) 0.006(2) -0.009(2) -0.0153(19)
C3 0.0468(15) 0.0567(17) 0.0387(14) 0.0105(12) -0.0104(11) -0.0140(13)
C4 0.0304(12) 0.0538(16) 0.0379(13) 0.0207(12) -0.0037(10) -0.0046(11)
C5 0.0312(12) 0.0606(17) 0.0369(13) 0.0209(12) 0.0026(10) 0.0011(11)
C6 0.0392(14) 0.0605(18) 0.0496(15) 0.0178(13) 0.0066(12) 0.0117(13)
C7 0.0368(13) 0.0448(15) 0.0431(13) 0.0095(11) 0.0014(11) 0.0020(11)
C8 0.0404(13) 0.0280(12) 0.0354(12) 0.0084(10) -0.0023(10) -0.0038(10)
C9 0.069(3) 0.050(4) 0.072(4) -0.010(2) -0.030(3) 0.003(3)
C9B 0.069(3) 0.050(4) 0.072(4) -0.010(2) -0.030(3) 0.003(3)
C10 0.123(4) 0.108(3) 0.094(3) -0.037(3) -0.045(3) 0.040(3)
C11 0.127(4) 0.070(2) 0.095(3) -0.013(2) -0.048(3) 0.002(2)
C12 0.0333(14) 0.097(2) 0.0506(16) 0.0306(16) -0.0017(12) 0.0090(14)
C13 0.0310(11) 0.0331(12) 0.0364(12) 0.0036(10) 0.0003(9) -0.0024(10)
C14 0.0319(12) 0.0453(14) 0.0405(13) 0.0128(11) -0.0069(10) -0.0018(10)
C15 0.0423(14) 0.0379(14) 0.0463(14) 0.0024(11) -0.0042(11) -0.0050(11)

loop_
_atom_type_symbol
_atom_type_description
_atom_type_scat_dispersion_real
_atom_type_scat_dispersion_imag
_atom_type_scat_source
C C 0.0033 0.0016 'International Tables Vol C Tables 4.2.6.8 and 6.1.1.4'
H H 0.0000 0.0000 'International Tables Vol C Tables 4.2.6.8 and 6.1.1.4'
N N 0.0061 0.0033 'International Tables Vol C Tables 4.2.6.8 and 6.1.1.4'
O O 0.0106 0.0060 'International Tables Vol C Tables 4.2.6.8 and 6.1.1.4'

loop_
_geom_angle_atom_site_label_1
_geom_angle_atom_site_label_2
_geom_angle_atom_site_label_3
_geom_angle
O2 N2 O3 123.24(19)
O2 N2 C17 119.06(18)
O3 N2 C17 117.67(18)
O4 N3 O5 123.80(18)
O4 N3 C19 118.13(18)
O5 N3 C19 118.06(17)
O7 N4 O6 123.97(17)
O7 N4 C21 118.45(17)
O6 N4 C21 117.57(16)
O1 C16 C21 123.56(18)
O1 C16 C17 125.58(19)
C21 C16 C17 110.85(17)
C18 C17 C16 124.28(18)
C18 C17 N2 116.29(18)
C16 C17 N2 119.40(18)
C17 C18 C19 119.67(18)
C17 C18 H18 120.2
C19 C18 H18 120.2
C18 C19 C20 120.98(18)
C18 C19 N3 119.66(18)
C20 C19 N3 119.33(18)
C21 C20 C19 118.43(19)
C21 C20 H20 120.8
C19 C20 H20 120.8
C20 C21 C16 125.61(18)
C20 C21 N4 116.50(17)
C16 C21 N4 117.78(16)
C1 N1 C4 105.36(18)
C1 N1 C8 116.89(17)
C4 N1 C8 111.77(18)
C1 N1 H1 107.5
C4 N1 H1 107.5
C8 N1 H1 107.5
N1 C1 C2B 100.1(4)
N1 C1 C2 106.7(2)
C2B C1 C2 25.1(3)
N1 C1 H1AA 110.4
C2B C1 H1AA 91.1
C2 C1 H1AA 110.4
N1 C1 H1AB 110.4
C2B C1 H1AB 133.9
C2 C1 H1AB 110.4
H1AA C1 H1AB 108.6
N1 C1 H1BC 111.7
C2B C1 H1BC 111.7
C2 C1 H1BC 127.5
H1AA C1 H1BC 21.9
H1AB C1 H1BC 88.3
N1 C1 H1BD 111.7
C2B C1 H1BD 111.7
C2 C1 H1BD 87.0
H1AA C1 H1BD 126.7
H1AB C1 H1BD 24.7
H1BC C1 H1BD 109.5
C9 C2 C3 115.6(4)
C9 C2 C1 115.2(4)
C3 C2 C1 103.1(3)
C9 C2 H2 107.5
C3 C2 H2 107.5
C1 C2 H2 107.5
C3 C2B C1 105.2(7)
C3 C2B C9B 111.1(8)
C1 C2B C9B 108.1(8)
C3 C2B H2B 110.8
C1 C2B H2B 110.8
C9B C2B H2B 110.8
C2B C3 C4 106.9(4)
C2B C3 C2 25.4(3)
C4 C3 C2 102.9(2)
C2B C3 H3AA 128.8
C4 C3 H3AA 111.2
C2 C3 H3AA 111.2
C2B C3 H3AB 86.8
C4 C3 H3AB 111.2
C2 C3 H3AB 111.2
H3AA C3 H3AB 109.1
C2B C3 H3BC 110.3
C4 C3 H3BC 110.3
C2 C3 H3BC 132.9
H3AA C3 H3BC 87.1
H3AB C3 H3BC 25.1
C2B C3 H3BD 110.3
C4 C3 H3BD 110.3
C2 C3 H3BD 89.2
H3AA C3 H3BD 23.4
H3AB C3 H3BD 127.3
H3BC C3 H3BD 108.6
N1 C4 C5 111.3(2)
N1 C4 C3 101.55(19)
C5 C4 C3 118.3(2)
N1 C4 H4 108.4
C5 C4 H4 108.4
C3 C4 H4 108.4
C4 C5 C12 111.1(2)
C4 C5 C6 107.8(2)
C12 C5 C6 111.0(2)
C4 C5 H5 109.0
C12 C5 H5 109.0
C6 C5 H5 109.0
C7 C6 C5 112.3(2)
C7 C6 H6A 109.1
C5 C6 H6A 109.1
C7 C6 H6B 109.1
C5 C6 H6B 109.1
H6A C6 H6B 107.9
C8 C7 C6 113.7(2)
C8 C7 H7A 108.8
C6 C7 H7A 108.8
C8 C7 H7B 108.8
C6 C7 H7B 108.8
H7A C7 H7B 107.7
N1 C8 C7 106.08(19)
N1 C8 C13 113.38(18)
C7 C8 C13 115.2(2)
N1 C8 H8 107.3
C7 C8 H8 107.3
C13 C8 H8 107.3
C2 C9 C10 107.8(5)
C2 C9 C11 110.5(4)
C10 C9 C11 112.0(5)
C2 C9 H9 108.8
C10 C9 H9 108.8
C11 C9 H9 108.8
C10 C9B C2B 109.4(9)
C10 C9B C11 103.8(7)
C2B C9B C11 102.3(9)
C10 C9B H9B 113.5
C2B C9B H9B 113.5
C11 C9B H9B 113.5
C9 C10 C9B 33.9(5)
C9 C10 H10A 109.5
C9B C10 H10A 76.6
C9 C10 H10B 109.5
C9B C10 H10B 130.1
H10A C10 H10B 109.5
C9 C10 H10C 109.5
C9B C10 H10C 114.7
H10A C10 H10C 109.5
H10B C10 H10C 109.5
C9 C10 H10D 75.6
C9B C10 H10D 109.5
H10A C10 H10D 166.5
H10B C10 H10D 57.2
H10C C10 H10D 79.5
C9 C10 H10E 123.4
C9B C10 H10E 109.5
H10A C10 H10E 78.7
H10B C10 H10E 120.3
H10C C10 H10E 30.8
H10D C10 H10E 109.5
C9 C10 H10F 121.9
C9B C10 H10F 109.5
H10A C10 H10F 57.1
H10B C10 H10F 52.5
H10C C10 H10F 128.5
H10D C10 H10F 109.5
H10E C10 H10F 109.5
C9 C11 C9B 31.5(4)
C9 C11 H11A 109.5
C9B C11 H11A 117.6
C9 C11 H11B 109.5
C9B C11 H11B 126.3
H11A C11 H11B 109.5
C9 C11 H11C 109.5
C9B C11 H11C 78.3
H11A C11 H11C 109.5
H11B C11 H11C 109.5
C9 C11 H11D 124.7
C9B C11 H11D 109.5
H11A C11 H11D 125.9
H11B C11 H11D 54.3
H11C C11 H11D 55.2
C9 C11 H11E 119.4
C9B C11 H11E 109.5
H11A C11 H11E 30.6
H11B C11 H11E 124.2
H11C C11 H11E 79.0
H11D C11 H11E 109.5
C9 C11 H11F 78.1
C9B C11 H11F 109.5
H11A C11 H11F 79.2
H11B C11 H11F 55.2
H11C C11 H11F 164.7
H11D C11 H11F 109.5
H11E C11 H11F 109.5
C5 C12 H12A 109.5
C5 C12 H12B 109.5
H12A C12 H12B 109.5
C5 C12 H12C 109.5
H12A C12 H12C 109.5
H12B C12 H12C 109.5
C14 C13 C15 110.3(2)
C14 C13 C8 114.51(19)
C15 C13 C8 110.09(19)
C14 C13 H13 107.2
C15 C13 H13 107.2
C8 C13 H13 107.2
C13 C14 H14A 109.5
C13 C14 H14B 109.5
H14A C14 H14B 109.5
C13 C14 H14C 109.5
H14A C14 H14C 109.5
H14B C14 H14C 109.5
C13 C15 H15A 109.5
C13 C15 H15B 109.5
H15A C15 H15B 109.5
C13 C15 H15C 109.5
H15A C15 H15C 109.5
H15B C15 H15C 109.5

loop_
_geom_bond_atom_site_label_1
_geom_bond_atom_site_label_2
_geom_bond_distance
O1 C16 1.252(2)
O2 N2 1.222(2)
O3 N2 1.232(2)
O4 N3 1.227(2)
O5 N3 1.231(2)
O6 N4 1.229(2)
O7 N4 1.223(2)
N2 C17 1.459(3)
N3 C19 1.454(3)
N4 C21 1.466(2)
C16 C21 1.445(3)
C16 C17 1.450(3)
C17 C18 1.374(3)
C18 C19 1.375(3)
C18 H18 0.9500
C19 C20 1.388(3)
C20 C21 1.368(3)
C20 H20 0.9500
N1 C1 1.495(3)
N1 C4 1.503(3)
N1 C8 1.515(3)
N1 H1 0.9300
C1 C2B 1.537(10)
C1 C2 1.564(5)
C1 H1AA 0.9900
C1 H1AB 0.9900
C1 H1BC 0.9900
C1 H1BD 0.9900
C2 C9 1.488(8)
C2 C3 1.543(6)
C2 H2 1.0000
C2B C3 1.527(11)
C2B C9B 1.543(17)
C2B H2B 1.0000
C3 C4 1.532(4)
C3 H3AA 0.9900
C3 H3AB 0.9900
C3 H3BC 0.9900
C3 H3BD 0.9900
C4 C5 1.505(3)
C4 H4 1.0000
C5 C12 1.521(3)
C5 C6 1.536(4)
C5 H5 1.0000
C6 C7 1.529(3)
C6 H6A 0.9900
C6 H6B 0.9900
C7 C8 1.519(3)
C7 H7A 0.9900
C7 H7B 0.9900
C8 C13 1.531(3)
C8 H8 1.0000
C9 C10 1.502(7)
C9 C11 1.509(6)
C9 H9 1.0000
C9B C10 1.502(12)
C9B C11 1.667(12)
C9B H9B 1.0000
C10 H10A 0.9800
C10 H10B 0.9800
C10 H10C 0.9800
C10 H10D 0.9800
C10 H10E 0.9800
C10 H10F 0.9800
C11 H11A 0.9800
C11 H11B 0.9800
C11 H11C 0.9800
C11 H11D 0.9800
C11 H11E 0.9800
C11 H11F 0.9800
C12 H12A 0.9800
C12 H12B 0.9800
C12 H12C 0.9800
C13 C14 1.522(3)
C13 C15 1.526(3)
C13 H13 1.0000
C14 H14A 0.9800
C14 H14B 0.9800
C14 H14C 0.9800
C15 H15A 0.9800
C15 H15B 0.9800
C15 H15C 0.9800

loop_
_geom_hbond_atom_site_label_D
_geom_hbond_atom_site_label_H
_geom_hbond_atom_site_label_A
_geom_hbond_distance_DH
_geom_hbond_distance_HA
_geom_hbond_distance_DA
_geom_hbond_angle_DHA
N1 H1 O1 0.93 1.83 2.746(2) 165.7
